data_4112103
loop_
_publ_author_name
'Jennifer Scott'
'Sandro Gambarotta'
'Ilia Korobkov'
'Quinten Knijnenburg'
'Bas de Bruin'
'Peter H. M. Budzelaar'

_publ_section_title
;
 Formation of a Paramagnetic Al Complex and Extrusion of Fe during the
 Reaction of (Diiminepyridine)Fe with AlR3 (R = Me, Et)
;
_journal_name_full 'Journal of the American Chemical Society'
_journal_page_first 17204
_journal_page_last 17206
_journal_paper_doi 10.1021/ja056135s
_journal_volume 127
_journal_year 2005
_chemical_formula_sum 'C92 H132 Al4 Cl2 Fe2 N6'
_chemical_formula_weight 1612.56
_chemical_name_systematic
; 
 ? 
;
_space_group_IT_number 2
_symmetry_cell_setting triclinic
_symmetry_space_group_name_Hall '-P 1'
_symmetry_space_group_name_H-M 'P -1'
_atom_sites_solution_hydrogens geom
_atom_sites_solution_primary direct
_atom_sites_solution_secondary difmap
_audit_creation_method SHELXL-97
_cell_angle_alpha 82.262(6)
_cell_angle_beta 89.088(6)
_cell_angle_gamma 87.984(6)
_cell_formula_units_Z 2
_cell_length_a 10.676(4)
_cell_length_b 19.708(7)
_cell_length_c 21.150(7)
_cell_measurement_reflns_used 249
_cell_measurement_temperature 207(2)
_cell_measurement_theta_max 21.97
_cell_measurement_theta_min 2.09
_cell_volume 4406(3)
_computing_cell_refinement 'SMART, Bruker (2000)'
_computing_data_collection 'SMART, Bruker (2000)'
_computing_data_reduction 'XPREP, Bruker (2000)'
_computing_molecular_graphics 'SHELXTL, Bruker (2000)'
_computing_publication_material 'SHELXTL, Bruker (2000)'
_computing_structure_refinement 'SHELXL-97 (Sheldrick, 1997)'
_computing_structure_solution 'SHELXS-97 (Sheldrick, 1990)'
_diffrn_ambient_temperature 207(2)
_diffrn_measured_fraction_theta_full 0.976
_diffrn_measured_fraction_theta_max 0.976
_diffrn_measurement_device_type 'CCD area detector'
_diffrn_measurement_method 'phi and omega scans'
_diffrn_radiation_monochromator graphite
_diffrn_radiation_source 'fine-focus sealed tube'
_diffrn_radiation_type MoK\a
_diffrn_radiation_wavelength 0.71073
_diffrn_reflns_av_R_equivalents 0.0499
_diffrn_reflns_av_sigmaI/netI 0.0565
_diffrn_reflns_limit_h_max 11
_diffrn_reflns_limit_h_min -11
_diffrn_reflns_limit_k_max 20
_diffrn_reflns_limit_k_min -20
_diffrn_reflns_limit_l_max 22
_diffrn_reflns_limit_l_min -22
_diffrn_reflns_number 31293
_diffrn_reflns_theta_full 21.97
_diffrn_reflns_theta_max 21.97
_diffrn_reflns_theta_min 2.09
_diffrn_standards_decay_% <1
_exptl_absorpt_coefficient_mu 0.477
_exptl_absorpt_correction_T_max 0.9106
_exptl_absorpt_correction_T_min 0.8508
_exptl_absorpt_correction_type multi-scan
_exptl_absorpt_process_details 'SADABS, Bruker (2000)'
_exptl_crystal_colour dk_red
_exptl_crystal_density_diffrn 1.215
_exptl_crystal_density_meas ?
_exptl_crystal_description block
_exptl_crystal_F_000 1728
_exptl_crystal_size_max 0.35
_exptl_crystal_size_mid 0.30
_exptl_crystal_size_min 0.20
_refine_diff_density_max 0.753
_refine_diff_density_min -0.316
_refine_diff_density_rms 0.063
_refine_ls_extinction_method none
_refine_ls_goodness_of_fit_ref 1.013
_refine_ls_hydrogen_treatment constr
_refine_ls_matrix_type full
_refine_ls_number_parameters 928
_refine_ls_number_reflns 10504
_refine_ls_number_restraints 39
_refine_ls_restrained_S_all 1.011
_refine_ls_R_factor_all 0.1016
_refine_ls_R_factor_gt 0.0673
_refine_ls_shift/su_max 0.004
_refine_ls_shift/su_mean 0.001
_refine_ls_structure_factor_coef Fsqd
_refine_ls_weighting_details 'calc w=1/[\s^2^(Fo^2^)+(0.0971P)^2^+5.1489P] where P=(Fo^2^+2Fc^2^)/3'
_refine_ls_weighting_scheme calc
_refine_ls_wR_factor_gt 0.1660
_refine_ls_wR_factor_ref 0.1880
_reflns_number_gt 7222
_reflns_number_total 10504
_reflns_threshold_expression >2sigma(I)
_cod_data_source_file ja056135ssi20051019_111023.cif
_cod_data_source_block sg2714
_cod_depositor_comments
;
The following automatic conversions were performed:

'_exptl_crystal_density_meas' value 'n/a' was changed to '?' - the
value is perceived as not measured.

Automatic conversion script
Id: cif_fix_values 3008 2015-01-20 13:52:24Z robertas 
;
_cod_original_cell_volume 4407(3)
_cod_database_code 4112103

loop_
_symmetry_equiv_pos_as_xyz
'x, y, z'
'-x, -y, -z'

loop_
_atom_site_label
_atom_site_type_symbol
_atom_site_fract_x
_atom_site_fract_y
_atom_site_fract_z
_atom_site_U_iso_or_equiv
_atom_site_adp_type
_atom_site_occupancy
_atom_site_symmetry_multiplicity
_atom_site_calc_flag
_atom_site_refinement_flags
_atom_site_disorder_assembly
_atom_site_disorder_group
Fe1 Fe -0.0161(3) 0.73049(14) 0.57635(12) 0.0740(8) Uani 0.42 1 d P A 3
Fe1' Fe 0.0301(2) 0.68754(11) 0.57606(7) 0.0688(5) Uani 0.58 1 d P A 4
Al1 Al 0.23014(14) 0.76644(8) 0.39919(7) 0.0445(4) Uani 1 1 d . . .
Al2 Al 0.4119(2) 0.75389(10) 0.51378(10) 0.0838(7) Uani 1 1 d . . .
Cl1 Cl 0.45217(14) 0.78586(8) 0.40858(8) 0.0705(5) Uani 1 1 d . D .
N1 N 0.2151(4) 0.6650(2) 0.40709(19) 0.0442(10) Uani 1 1 d . . .
N2 N 0.2346(4) 0.7433(2) 0.4938(2) 0.0538(12) Uani 1 1 d . A .
N3 N 0.1399(4) 0.8508(2) 0.4261(2) 0.0506(11) Uani 1 1 d . . .
C1 C 0.1936(6) 0.5559(3) 0.4812(3) 0.0663(17) Uani 1 1 d . . .
H1A H 0.1956 0.5363 0.4414 0.099 Uiso 1 1 calc R . .
H1B H 0.1156 0.5449 0.5037 0.099 Uiso 1 1 calc R . .
H1C H 0.2635 0.5370 0.5074 0.099 Uiso 1 1 calc R . .
C2 C 0.2032(5) 0.6323(3) 0.4671(3) 0.0504(14) Uani 1 1 d . A .
C3 C 0.2024(5) 0.6731(3) 0.5157(3) 0.0545(14) Uani 1 1 d . . .
C4 C 0.1849(10) 0.6555(4) 0.5808(3) 0.108(3) Uani 1 1 d . A .
H4A H 0.1803 0.6090 0.5974 0.129 Uiso 1 1 calc R B 4
C5 C 0.1740(9) 0.7050(4) 0.6227(3) 0.100(3) Uani 1 1 d . . .
H5A H 0.1867 0.6945 0.6669 0.120 Uiso 1 1 calc R A 3
C6 C 0.1427(7) 0.7710(4) 0.5936(3) 0.079(2) Uani 1 1 d . A .
H6A H 0.1140 0.8044 0.6187 0.094 Uiso 1 1 calc R C 3
C7 C 0.1538(8) 0.7883(4) 0.5263(3) 0.088(2) Uani 1 1 d . . .
C8 C 0.1164(6) 0.8484(3) 0.4879(3) 0.0664(17) Uani 1 1 d . A .
C9 C 0.0506(7) 0.9063(3) 0.5174(3) 0.083(2) Uani 1 1 d . . .
H9A H 0.0295 0.9436 0.4841 0.125 Uiso 1 1 calc R A .
H9B H 0.1056 0.9224 0.5478 0.125 Uiso 1 1 calc R . .
H9C H -0.0255 0.8898 0.5391 0.125 Uiso 1 1 calc R . .
C10 C 0.1078(6) 0.6119(3) 0.3243(3) 0.0605(16) Uani 1 1 d . . .
C11 C 0.1140(7) 0.5722(4) 0.2750(4) 0.085(2) Uani 1 1 d . . .
H11A H 0.0400 0.5640 0.2542 0.102 Uiso 1 1 calc R . .
C12 C 0.2249(9) 0.5447(4) 0.2561(4) 0.103(3) Uani 1 1 d . . .
H12A H 0.2264 0.5179 0.2225 0.123 Uiso 1 1 calc R . .
C13 C 0.3342(8) 0.5556(4) 0.2854(4) 0.089(2) Uani 1 1 d . . .
H13A H 0.4098 0.5360 0.2719 0.106 Uiso 1 1 calc R . .
C14 C 0.3352(5) 0.5960(3) 0.3360(3) 0.0609(16) Uani 1 1 d . . .
C15 C 0.2188(5) 0.6231(2) 0.3551(3) 0.0481(13) Uani 1 1 d . . .
C16 C -0.0190(6) 0.6404(3) 0.3433(3) 0.0723(18) Uani 1 1 d . . .
H16A H -0.0047 0.6735 0.3735 0.087 Uiso 1 1 calc R . .
C17 C -0.1001(7) 0.5848(4) 0.3770(4) 0.104(3) Uani 1 1 d . . .
H17A H -0.0562 0.5612 0.4138 0.156 Uiso 1 1 calc R . .
H17B H -0.1178 0.5523 0.3480 0.156 Uiso 1 1 calc R . .
H17C H -0.1781 0.6052 0.3908 0.156 Uiso 1 1 calc R . .
C18 C -0.0884(7) 0.6783(4) 0.2866(4) 0.104(3) Uani 1 1 d . . .
H18A H -0.0361 0.7136 0.2649 0.156 Uiso 1 1 calc R . .
H18B H -0.1653 0.6991 0.3012 0.156 Uiso 1 1 calc R . .
H18C H -0.1082 0.6463 0.2574 0.156 Uiso 1 1 calc R . .
C19 C 0.4565(5) 0.6087(3) 0.3654(3) 0.0666(17) Uani 1 1 d . . .
H19A H 0.4369 0.6360 0.4006 0.080 Uiso 1 1 calc R . .
C20 C 0.5254(7) 0.5417(4) 0.3953(4) 0.105(3) Uani 1 1 d . . .
H20A H 0.4704 0.5161 0.4259 0.157 Uiso 1 1 calc R . .
H20B H 0.6001 0.5530 0.4167 0.157 Uiso 1 1 calc R . .
H20C H 0.5489 0.5143 0.3619 0.157 Uiso 1 1 calc R . .
C21 C 0.5410(7) 0.6520(4) 0.3176(4) 0.100(2) Uani 1 1 d . . .
H21A H 0.4965 0.6942 0.3011 0.150 Uiso 1 1 calc R . .
H21B H 0.5635 0.6265 0.2827 0.150 Uiso 1 1 calc R . .
H21C H 0.6164 0.6625 0.3388 0.150 Uiso 1 1 calc R . .
C22 C -0.0008(6) 0.9222(3) 0.3495(3) 0.0599(15) Uani 1 1 d . . .
C23 C -0.0224(7) 0.9829(3) 0.3090(3) 0.0746(18) Uani 1 1 d . . .
H23A H -0.0965 0.9886 0.2852 0.090 Uiso 1 1 calc R . .
C24 C 0.0597(8) 1.0343(4) 0.3028(4) 0.092(2) Uani 1 1 d . . .
H24A H 0.0419 1.0750 0.2754 0.111 Uiso 1 1 calc R . .
C25 C 0.1702(7) 1.0264(3) 0.3370(3) 0.0769(19) Uani 1 1 d . . .
H25A H 0.2273 1.0620 0.3324 0.092 Uiso 1 1 calc R . .
C26 C 0.1980(6) 0.9665(3) 0.3783(3) 0.0584(15) Uani 1 1 d . . .
C27 C 0.1112(6) 0.9144(3) 0.3841(2) 0.0524(14) Uani 1 1 d . . .
C28 C -0.0990(6) 0.8680(3) 0.3569(3) 0.0719(18) Uani 1 1 d . . .
H28A H -0.0593 0.8241 0.3764 0.086 Uiso 1 1 calc R . .
C29 C -0.2060(10) 0.8867(6) 0.3997(5) 0.153(4) Uani 1 1 d . . .
H29A H -0.1734 0.8934 0.4409 0.229 Uiso 1 1 calc R . .
H29B H -0.2652 0.8501 0.4053 0.229 Uiso 1 1 calc R . .
H29C H -0.2479 0.9287 0.3804 0.229 Uiso 1 1 calc R . .
C30 C -0.1565(7) 0.8570(4) 0.2937(4) 0.095(2) Uani 1 1 d . . .
H30A H -0.0908 0.8443 0.2649 0.142 Uiso 1 1 calc R . .
H30B H -0.1991 0.8990 0.2749 0.142 Uiso 1 1 calc R . .
H30C H -0.2161 0.8206 0.3011 0.142 Uiso 1 1 calc R . .
C31 C 0.3173(6) 0.9628(3) 0.4163(3) 0.0627(16) Uani 1 1 d . . .
H31A H 0.3233 0.9170 0.4421 0.075 Uiso 1 1 calc R . .
C32 C 0.3144(7) 1.0168(4) 0.4627(4) 0.090(2) Uani 1 1 d . . .
H32A H 0.2403 1.0113 0.4898 0.135 Uiso 1 1 calc R . .
H32B H 0.3123 1.0623 0.4386 0.135 Uiso 1 1 calc R . .
H32C H 0.3887 1.0107 0.4889 0.135 Uiso 1 1 calc R . .
C33 C 0.4341(7) 0.9708(4) 0.3741(3) 0.083(2) Uani 1 1 d . . .
H33A H 0.4374 0.9357 0.3460 0.124 Uiso 1 1 calc R . .
H33B H 0.5080 0.9661 0.4007 0.124 Uiso 1 1 calc R . .
H33C H 0.4314 1.0157 0.3488 0.124 Uiso 1 1 calc R . .
C34 C 0.2212(5) 0.7882(3) 0.3055(2) 0.0561(14) Uani 1 1 d . . .
H34A H 0.2395 0.7454 0.2878 0.067 Uiso 1 1 calc R . .
H34B H 0.1338 0.8015 0.2952 0.067 Uiso 1 1 calc R . .
C35 C 0.3026(7) 0.8427(4) 0.2688(3) 0.087(2) Uani 1 1 d . . .
H35A H 0.2845 0.8465 0.2236 0.130 Uiso 1 1 calc R . .
H35B H 0.3903 0.8297 0.2755 0.130 Uiso 1 1 calc R . .
H35C H 0.2847 0.8864 0.2838 0.130 Uiso 1 1 calc R . .
C36' C 0.486(4) 0.6835(19) 0.5681(18) 0.116(11) Uani 0.28 1 d PDU D 1
H36A H 0.5469 0.7017 0.5948 0.139 Uiso 0.28 1 calc PR D 1
H36B H 0.4216 0.6604 0.5961 0.139 Uiso 0.28 1 calc PR D 1
C37' C 0.549(6) 0.634(3) 0.530(2) 0.122(15) Uani 0.23 1 d PDU D 1
H37A H 0.5769 0.5936 0.5585 0.183 Uiso 0.23 1 calc PR D 1
H37B H 0.6200 0.6550 0.5075 0.183 Uiso 0.23 1 calc PR D 1
H37C H 0.4902 0.6207 0.4998 0.183 Uiso 0.23 1 calc PR D 1
C38 C 0.4770(19) 0.8252(10) 0.5519(10) 0.080(5) Uani 0.53 1 d P D 1
H38A H 0.5671 0.8259 0.5425 0.096 Uiso 0.53 1 calc PR D 1
H38B H 0.4400 0.8683 0.5304 0.096 Uiso 0.53 1 calc PR D 1
C36 C 0.5099(15) 0.6648(8) 0.5307(7) 0.095(5) Uani 0.72 1 d PDU D 2
H36C H 0.4605 0.6290 0.5161 0.114 Uiso 0.72 1 calc PR D 2
H36D H 0.5867 0.6685 0.5046 0.114 Uiso 0.72 1 calc PR D 2
C37 C 0.5454(14) 0.6422(6) 0.5978(6) 0.129(4) Uani 0.77 1 d PDU D 2
H37D H 0.5910 0.5985 0.6007 0.194 Uiso 0.77 1 calc PR D 2
H37E H 0.4704 0.6375 0.6243 0.194 Uiso 0.77 1 calc PR D 2
H37F H 0.5981 0.6760 0.6124 0.194 Uiso 0.77 1 calc PR D 2
C38' C 0.4096(19) 0.8437(11) 0.5616(11) 0.074(6) Uani 0.47 1 d P D 2
H38C H 0.4608 0.8788 0.5374 0.088 Uiso 0.47 1 calc PR D 2
H38D H 0.3236 0.8624 0.5637 0.088 Uiso 0.47 1 calc PR D 2
C39 C 0.4596(10) 0.8261(5) 0.6270(4) 0.126(3) Uani 1 1 d . . .
H39A H 0.5014 0.8651 0.6394 0.190 Uiso 0.53 1 calc PR D 1
H39B H 0.4957 0.7842 0.6498 0.190 Uiso 0.53 1 calc PR D 1
H39C H 0.3710 0.8296 0.6375 0.190 Uiso 0.53 1 calc PR D 1
H39D H 0.4625 0.8673 0.6473 0.190 Uiso 0.47 1 calc PR D 2
H39E H 0.5434 0.8059 0.6248 0.190 Uiso 0.47 1 calc PR D 2
H39F H 0.4055 0.7937 0.6517 0.190 Uiso 0.47 1 calc PR D 2
Fe2 Fe 0.53163(8) 0.71035(5) 1.07183(4) 0.0681(3) Uani 1 1 d . E 5
Al3 Al 0.28315(13) 0.76338(7) 0.90382(7) 0.0381(4) Uani 1 1 d . E .
Al4 Al 0.12141(15) 0.76042(9) 1.02722(8) 0.0588(5) Uani 1 1 d . . .
Cl2 Cl 0.06637(12) 0.79252(7) 0.92317(7) 0.0557(4) Uani 1 1 d . . .
N4 N 0.3806(3) 0.8468(2) 0.93125(19) 0.0401(10) Uani 1 1 d . . .
N5 N 0.2933(3) 0.7395(2) 0.99791(18) 0.0399(10) Uani 1 1 d . E .
N6 N 0.2881(4) 0.6653(2) 0.90632(19) 0.0431(10) Uani 1 1 d . . .
C47 C 0.4769(5) 0.8947(3) 1.0204(3) 0.0649(16) Uani 1 1 d . . .
H47A H 0.4918 0.9333 0.9878 0.097 Uiso 1 1 calc R . .
H47B H 0.5561 0.8770 1.0387 0.097 Uiso 1 1 calc R . .
H47C H 0.4230 0.9096 1.0536 0.097 Uiso 1 1 calc R . .
C48 C 0.4151(4) 0.8400(3) 0.9913(2) 0.0444(13) Uani 1 1 d . E .
C49 C 0.3845(4) 0.7772(3) 1.0300(2) 0.0443(13) Uani 1 1 d . . .
C50 C 0.3858(5) 0.7657(4) 1.0986(3) 0.0616(16) Uani 1 1 d . E .
H50A H 0.3957 0.8003 1.1244 0.074 Uiso 1 1 calc R F 5
C51 C 0.3703(5) 0.6952(4) 1.1228(3) 0.0674(18) Uani 1 1 d . . .
H51A H 0.3632 0.6808 1.1668 0.081 Uiso 1 1 calc R E 5
C52 C 0.3660(5) 0.6479(3) 1.0786(3) 0.0581(15) Uani 1 1 d . E .
H52A H 0.3966 0.6027 1.0905 0.070 Uiso 1 1 calc R G 5
C53 C 0.3161(5) 0.6667(3) 1.0156(2) 0.0454(13) Uani 1 1 d . . .
C54 C 0.3077(4) 0.6289(3) 0.9672(2) 0.0433(13) Uani 1 1 d . E .
C55 C 0.3169(6) 0.5515(3) 0.9768(3) 0.0620(16) Uani 1 1 d . . .
H55A H 0.3302 0.5352 1.0216 0.093 Uiso 1 1 calc R E .
H55B H 0.3867 0.5362 0.9518 0.093 Uiso 1 1 calc R . .
H55C H 0.2398 0.5336 0.9632 0.093 Uiso 1 1 calc R . .
C56 C 0.5221(5) 0.9148(3) 0.8558(3) 0.0558(15) Uani 1 1 d . . .
C57 C 0.5429(6) 0.9757(3) 0.8155(3) 0.077(2) Uani 1 1 d . . .
H57A H 0.6189 0.9802 0.7926 0.093 Uiso 1 1 calc R . .
C58 C 0.4568(7) 1.0286(3) 0.8084(4) 0.084(2) Uani 1 1 d . . .
H58A H 0.4732 1.0688 0.7807 0.101 Uiso 1 1 calc R . .
C59 C 0.3450(6) 1.0228(3) 0.8423(3) 0.0668(17) Uani 1 1 d . . .
H59A H 0.2859 1.0595 0.8371 0.080 Uiso 1 1 calc R . .
C60 C 0.3176(5) 0.9642(3) 0.8837(3) 0.0510(14) Uani 1 1 d . . .
C61 C 0.4076(5) 0.9098(2) 0.8899(2) 0.0445(13) Uani 1 1 d . . .
C62 C 0.6229(5) 0.8586(3) 0.8610(3) 0.0669(17) Uani 1 1 d . . .
H62A H 0.5924 0.8195 0.8909 0.080 Uiso 1 1 calc R . .
C63 C 0.7448(7) 0.8827(5) 0.8885(4) 0.107(3) Uani 1 1 d . . .
H63A H 0.8079 0.8458 0.8915 0.161 Uiso 1 1 calc R . .
H63B H 0.7277 0.8954 0.9306 0.161 Uiso 1 1 calc R . .
H63C H 0.7753 0.9220 0.8606 0.161 Uiso 1 1 calc R . .
C64 C 0.6551(6) 0.8332(4) 0.7987(4) 0.087(2) Uani 1 1 d . . .
H64A H 0.5810 0.8153 0.7819 0.131 Uiso 1 1 calc R . .
H64B H 0.7197 0.7972 0.8055 0.131 Uiso 1 1 calc R . .
H64C H 0.6854 0.8707 0.7686 0.131 Uiso 1 1 calc R . .
C65 C 0.1950(5) 0.9622(3) 0.9210(3) 0.0492(13) Uani 1 1 d . . .
H65A H 0.1898 0.9165 0.9466 0.059 Uiso 1 1 calc R . .
C66 C 0.1910(6) 1.0164(3) 0.9674(3) 0.0674(17) Uani 1 1 d . . .
H66A H 0.2629 1.0091 0.9952 0.101 Uiso 1 1 calc R . .
H66B H 0.1146 1.0122 0.9928 0.101 Uiso 1 1 calc R . .
H66C H 0.1931 1.0618 0.9432 0.101 Uiso 1 1 calc R . .
C67 C 0.0815(6) 0.9729(3) 0.8771(3) 0.0684(17) Uani 1 1 d . . .
H67A H 0.0841 0.9383 0.8485 0.103 Uiso 1 1 calc R . .
H67B H 0.0834 1.0180 0.8524 0.103 Uiso 1 1 calc R . .
H67C H 0.0052 0.9691 0.9026 0.103 Uiso 1 1 calc R . .
C68 C 0.3758(5) 0.6142(3) 0.8148(3) 0.0568(15) Uani 1 1 d . . .
C69 C 0.3565(7) 0.5783(3) 0.7636(3) 0.0754(19) Uani 1 1 d . . .
H69A H 0.4240 0.5703 0.7363 0.090 Uiso 1 1 calc R . .
C70 C 0.2401(8) 0.5543(4) 0.7523(4) 0.087(2) Uani 1 1 d . . .
H70A H 0.2296 0.5291 0.7182 0.105 Uiso 1 1 calc R . .
C71 C 0.1394(7) 0.5674(3) 0.7910(3) 0.0746(18) Uani 1 1 d . . .
H71A H 0.0602 0.5516 0.7824 0.089 Uiso 1 1 calc R . .
C72 C 0.1525(5) 0.6033(3) 0.8426(3) 0.0564(15) Uani 1 1 d . . .
C73 C 0.2723(5) 0.6268(2) 0.8544(2) 0.0459(13) Uani 1 1 d . . .
C74 C 0.5064(5) 0.6366(3) 0.8268(3) 0.0652(16) Uani 1 1 d . . .
H74A H 0.4977 0.6756 0.8517 0.078 Uiso 1 1 calc R . .
C75 C 0.5796(6) 0.6608(4) 0.7663(3) 0.083(2) Uani 1 1 d . . .
H75A H 0.6616 0.6750 0.7774 0.125 Uiso 1 1 calc R . .
H75B H 0.5348 0.6993 0.7422 0.125 Uiso 1 1 calc R . .
H75C H 0.5893 0.6237 0.7406 0.125 Uiso 1 1 calc R . .
C76 C 0.5825(6) 0.5799(4) 0.8664(4) 0.095(2) Uani 1 1 d . . .
H76A H 0.5377 0.5651 0.9059 0.143 Uiso 1 1 calc R . .
H76B H 0.6631 0.5970 0.8762 0.143 Uiso 1 1 calc R . .
H76C H 0.5952 0.5415 0.8426 0.143 Uiso 1 1 calc R . .
C77 C 0.0385(5) 0.6159(3) 0.8828(3) 0.0619(16) Uani 1 1 d . . .
H77A H 0.0661 0.6399 0.9181 0.074 Uiso 1 1 calc R . .
C78 C -0.0209(7) 0.5502(4) 0.9127(4) 0.094(2) Uani 1 1 d . . .
H78A H 0.0419 0.5208 0.9364 0.142 Uiso 1 1 calc R . .
H78B H -0.0542 0.5268 0.8795 0.142 Uiso 1 1 calc R . .
H78C H -0.0882 0.5610 0.9414 0.142 Uiso 1 1 calc R . .
C79 C -0.0592(6) 0.6626(4) 0.8451(4) 0.089(2) Uani 1 1 d . . .
H79A H -0.0209 0.7048 0.8269 0.133 Uiso 1 1 calc R . .
H79B H -0.1276 0.6730 0.8734 0.133 Uiso 1 1 calc R . .
H79C H -0.0912 0.6397 0.8112 0.133 Uiso 1 1 calc R . .
C80 C 0.2904(6) 0.7958(3) 0.8107(2) 0.0603(16) Uani 1 1 d . . .
H39A H 0.3750 0.8130 0.8027 0.090 Uiso 0.42 1 calc PR H 1
H39B H 0.2877 0.7542 0.7901 0.090 Uiso 0.42 1 calc PR H 1
H39C H 0.3146 0.8438 0.8052 0.090 Uiso 0.58 1 calc PR H 2
H39D H 0.3579 0.7696 0.7922 0.090 Uiso 0.58 1 calc PR H 2
C'81 C 0.2094(18) 0.8449(9) 0.7735(7) 0.077(5) Uani 0.42 1 d P I 1
H81D H 0.2365 0.8497 0.7291 0.115 Uiso 0.42 1 calc PR I 1
H81E H 0.2131 0.8888 0.7891 0.115 Uiso 0.42 1 calc PR I 1
H81F H 0.1241 0.8294 0.7770 0.115 Uiso 0.42 1 calc PR I 1
C81 C 0.1742(11) 0.7917(7) 0.7716(5) 0.071(3) Uani 0.58 1 d P I 2
H81A H 0.1919 0.8086 0.7273 0.107 Uiso 0.58 1 calc PR I 2
H81B H 0.1069 0.8195 0.7874 0.107 Uiso 0.58 1 calc PR I 2
H81C H 0.1494 0.7445 0.7751 0.107 Uiso 0.58 1 calc PR I 2
C82 C 0.0203(7) 0.6792(5) 1.0567(5) 0.128(4) Uani 1 1 d . . .
H82A H -0.0675 0.6950 1.0517 0.153 Uiso 1 1 calc R . .
H82B H 0.0358 0.6474 1.0254 0.153 Uiso 1 1 calc R . .
C83 C 0.0268(9) 0.6404(5) 1.1150(6) 0.153(4) Uani 1 1 d . . .
H83A H -0.0311 0.6034 1.1169 0.229 Uiso 1 1 calc R . .
H83B H 0.0049 0.6687 1.1479 0.229 Uiso 1 1 calc R . .
H83C H 0.1114 0.6215 1.1218 0.229 Uiso 1 1 calc R . .
C84 C 0.1036(6) 0.8438(4) 1.0686(3) 0.078(2) Uani 1 1 d . . .
H84A H 0.1837 0.8669 1.0646 0.093 Uiso 1 1 calc R . .
H84B H 0.0410 0.8746 1.0454 0.093 Uiso 1 1 calc R . .
C85 C 0.0654(8) 0.8328(5) 1.1393(3) 0.116(3) Uani 1 1 d . . .
H85A H 0.0603 0.8766 1.1554 0.173 Uiso 1 1 calc R . .
H85B H 0.1273 0.8031 1.1632 0.173 Uiso 1 1 calc R . .
H85C H -0.0157 0.8119 1.1440 0.173 Uiso 1 1 calc R . .
C86 C 0.6918(7) 0.7518(3) 1.0493(3) 0.082(3) Uiso 0.70 1 d PG J 1
H86A H 0.7070 0.7974 1.0326 0.098 Uiso 0.70 1 calc PR J 1
C87 C 0.6740(8) 0.7034(3) 1.0084(2) 0.074(5) Uiso 0.70 1 d PG J 1
H87A H 0.6771 0.7164 0.9640 0.088 Uiso 0.70 1 calc PR J 1
C88 C 0.6515(7) 0.6359(3) 1.0332(3) 0.072(3) Uiso 0.70 1 d PG J 1
H88A H 0.6395 0.6032 1.0055 0.086 Uiso 0.70 1 calc PR J 1
C89 C 0.6469(6) 0.6168(2) 1.0989(3) 0.078(3) Uiso 0.70 1 d PG J 1
H89A H 0.6317 0.5711 1.1156 0.093 Uiso 0.70 1 calc PR J 1
C90 C 0.6647(6) 0.6651(3) 1.1398(2) 0.072(3) Uiso 0.70 1 d PG J 1
H90A H 0.6615 0.6522 1.1842 0.086 Uiso 0.70 1 calc PR J 1
C91 C 0.6871(5) 0.7326(3) 1.1150(3) 0.085(3) Uiso 0.70 1 d PG J 1
C92 C 0.6980(9) 0.7810(4) 1.1606(4) 0.124(4) Uiso 0.70 1 d PG J 1
H92A H 0.6923 0.7569 1.2036 0.187 Uiso 0.70 1 calc PR J 1
H92B H 0.6308 0.8156 1.1540 0.187 Uiso 0.70 1 calc PR J 1
H92C H 0.7781 0.8028 1.1546 0.187 Uiso 0.70 1 calc PR J 1
C86' C 0.6907(8) 0.7122(3) 1.1321(3) 0.008(3) Uiso 0.30 1 d PG K 2
H86' H 0.6938 0.7124 1.1765 0.009 Uiso 0.30 1 calc PR K 2
C87' C 0.6984(9) 0.7734(3) 1.0911(4) 0.028(3) Uiso 0.30 1 d PG K 2
H87' H 0.7067 0.8148 1.1078 0.034 Uiso 0.30 1 calc PR K 2
C88' C 0.6938(11) 0.7732(4) 1.0255(4) 0.038(4) Uiso 0.30 1 d PG K 2
H88' H 0.6989 0.8145 0.9978 0.046 Uiso 0.30 1 calc PR K 2
C89' C 0.6815(14) 0.7119(5) 1.0009(3) 0.049(8) Uiso 0.30 1 d PG K 2
H89' H 0.6784 0.7117 0.9565 0.058 Uiso 0.30 1 calc PR K 2
C90' C 0.6738(12) 0.6507(4) 1.0418(3) 0.043(5) Uiso 0.30 1 d PG K 2
H90' H 0.6655 0.6093 1.0252 0.051 Uiso 0.30 1 calc PR K 2
C91' C 0.6784(6) 0.6509(3) 1.1074(3) 0.018(3) Uiso 0.30 1 d PG K 2
C92' C 0.6530(10) 0.5778(4) 1.1524(4) 0.031(3) Uiso 0.30 1 d PG K 2
H92D H 0.5884 0.5540 1.1334 0.047 Uiso 0.30 1 calc PR K 2
H92E H 0.6260 0.5866 1.1946 0.047 Uiso 0.30 1 calc PR K 2
H92F H 0.7297 0.5498 1.1556 0.047 Uiso 0.30 1 calc PR K 2
C40 C -0.1797(13) 0.7808(6) 0.5379(7) 0.130(6) Uiso 0.50 1 d PG L 1
H40A H -0.1933 0.8230 0.5120 0.155 Uiso 0.50 1 calc PR L 1
C41 C -0.1608(13) 0.7212(7) 0.5102(5) 0.104(5) Uiso 0.50 1 d PG L 1
H41A H -0.1616 0.7230 0.4655 0.124 Uiso 0.50 1 calc PR L 1
C42 C -0.1408(14) 0.6588(6) 0.5484(7) 0.158(8) Uiso 0.50 1 d PG L 1
H42A H -0.1280 0.6184 0.5297 0.190 Uiso 0.50 1 calc PR L 1
C43 C -0.1397(12) 0.6560(6) 0.6145(6) 0.113(6) Uiso 0.50 1 d PG L 1
H43A H -0.1262 0.6138 0.6403 0.135 Uiso 0.50 1 calc PR L 1
C44 C -0.1586(14) 0.7157(8) 0.6422(5) 0.139(8) Uiso 0.50 1 d PG L 1
H44A H -0.1579 0.7138 0.6868 0.167 Uiso 0.50 1 calc PR L 1
C45 C -0.1786(14) 0.7781(6) 0.6039(7) 0.147(8) Uiso 0.50 1 d PG L 1
C46 C -0.170(3) 0.8390(8) 0.6348(11) 2.0(6) Uiso 0.50 1 d PG L 1
H46A H -0.1703 0.8263 0.6807 3.000 Uiso 0.50 1 calc PR L 1
H46B H -0.2402 0.8700 0.6226 3.000 Uiso 0.50 1 calc PR L 1
H46C H -0.0921 0.8614 0.6217 3.000 Uiso 0.50 1 calc PR L 1
C40' C -0.0913(8) 0.6517(3) 0.6499(3) 0.071(3) Uiso 0.50 1 d PG M 2
H40B H -0.0787 0.6385 0.6938 0.086 Uiso 0.50 1 calc PR M 2
C41' C -0.0800(9) 0.6033(3) 0.6079(4) 0.079(4) Uiso 0.50 1 d PG M 2
H41B H -0.0597 0.5573 0.6234 0.095 Uiso 0.50 1 calc PR M 2
C42' C -0.0988(9) 0.6228(4) 0.5430(4) 0.083(4) Uiso 0.50 1 d PG M 2
H42B H -0.0911 0.5900 0.5147 0.099 Uiso 0.50 1 calc PR M 2
C43' C -0.1288(9) 0.6908(4) 0.5202(3) 0.075(4) Uiso 0.50 1 d PG M 2
H43B H -0.1415 0.7040 0.4763 0.090 Uiso 0.50 1 calc PR M 2
C44' C -0.1401(8) 0.7392(3) 0.5621(3) 0.060(3) Uiso 0.50 1 d PG M 2
H44B H -0.1604 0.7852 0.5467 0.073 Uiso 0.50 1 calc PR M 2
C45' C -0.1214(6) 0.7197(3) 0.6270(3) 0.081(4) Uiso 0.50 1 d PG M 2
C46' C -0.1409(11) 0.7715(4) 0.6702(4) 0.088(4) Uiso 0.50 1 d PG M 2
H46D H -0.1609 0.8156 0.6456 0.132 Uiso 0.50 1 calc PR M 2
H46E H -0.0651 0.7746 0.6942 0.132 Uiso 0.50 1 calc PR M 2
H46F H -0.2096 0.7586 0.6995 0.132 Uiso 0.50 1 calc PR M 2

loop_
_atom_site_aniso_label
_atom_site_aniso_U_11
_atom_site_aniso_U_22
_atom_site_aniso_U_33
_atom_site_aniso_U_23
_atom_site_aniso_U_13
_atom_site_aniso_U_12
Fe1 0.100(2) 0.0526(15) 0.0622(15) 0.0107(13) 0.0332(13) 0.0066(14)
Fe1' 0.0995(15) 0.0649(12) 0.0413(9) -0.0018(9) 0.0176(9) -0.0232(11)
Al1 0.0450(9) 0.0508(9) 0.0368(9) -0.0018(7) -0.0013(7) -0.0039(7)
Al2 0.1054(17) 0.0688(13) 0.0742(14) 0.0135(10) -0.0451(12) -0.0306(11)
Cl1 0.0601(10) 0.0651(10) 0.0850(11) -0.0011(8) -0.0092(8) -0.0162(7)
N1 0.045(3) 0.045(2) 0.043(3) -0.004(2) -0.003(2) -0.0058(19)
N2 0.079(3) 0.041(3) 0.041(3) 0.000(2) -0.006(2) -0.006(2)
N3 0.065(3) 0.049(3) 0.038(3) -0.003(2) -0.007(2) -0.005(2)
C1 0.076(4) 0.050(4) 0.069(4) 0.008(3) -0.001(3) -0.010(3)
C2 0.042(3) 0.047(3) 0.060(4) 0.002(3) -0.002(3) -0.009(2)
C3 0.071(4) 0.048(3) 0.042(3) 0.006(3) -0.004(3) -0.012(3)
C4 0.200(10) 0.066(5) 0.052(5) 0.015(4) 0.010(5) -0.029(5)
C5 0.183(9) 0.079(5) 0.033(4) 0.010(4) -0.002(4) -0.011(5)
C6 0.117(6) 0.077(5) 0.041(4) -0.005(3) -0.001(3) -0.009(4)
C7 0.146(7) 0.079(5) 0.035(4) -0.005(3) -0.002(4) 0.024(5)
C8 0.102(5) 0.056(4) 0.042(4) -0.010(3) 0.000(3) 0.005(3)
C9 0.123(6) 0.076(5) 0.052(4) -0.016(3) 0.010(4) 0.010(4)
C10 0.062(4) 0.051(4) 0.071(4) -0.015(3) -0.012(3) -0.004(3)
C11 0.088(5) 0.077(5) 0.098(6) -0.042(4) -0.033(4) 0.012(4)
C12 0.122(7) 0.091(6) 0.106(6) -0.056(5) -0.034(6) 0.022(5)
C13 0.098(6) 0.080(5) 0.092(5) -0.034(4) -0.002(5) 0.021(4)
C14 0.058(4) 0.058(4) 0.067(4) -0.009(3) 0.001(3) 0.002(3)
C15 0.052(4) 0.038(3) 0.053(3) -0.004(3) -0.001(3) 0.000(2)
C16 0.055(4) 0.067(4) 0.100(5) -0.028(4) -0.018(4) -0.008(3)
C17 0.086(5) 0.119(7) 0.104(6) 0.004(5) 0.004(5) -0.019(5)
C18 0.064(5) 0.102(6) 0.136(7) 0.022(5) -0.017(5) 0.002(4)
C19 0.055(4) 0.067(4) 0.079(4) -0.015(3) 0.001(3) 0.006(3)
C20 0.081(5) 0.083(5) 0.148(8) -0.014(5) -0.020(5) 0.029(4)
C21 0.075(5) 0.109(6) 0.114(6) -0.010(5) 0.037(5) -0.009(4)
C22 0.071(4) 0.050(4) 0.059(4) -0.009(3) -0.011(3) 0.001(3)
C23 0.086(5) 0.061(4) 0.073(4) 0.005(4) -0.024(4) 0.009(4)
C24 0.120(7) 0.064(5) 0.086(5) 0.014(4) -0.021(5) 0.011(5)
C25 0.105(6) 0.049(4) 0.075(5) 0.000(3) -0.007(4) -0.005(4)
C26 0.083(4) 0.041(3) 0.051(3) -0.005(3) -0.002(3) 0.003(3)
C27 0.073(4) 0.042(3) 0.041(3) -0.004(3) -0.009(3) 0.006(3)
C28 0.076(5) 0.068(4) 0.069(4) -0.003(3) -0.018(4) 0.011(3)
C29 0.145(9) 0.204(11) 0.127(8) -0.079(8) 0.057(7) -0.075(8)
C30 0.081(5) 0.123(6) 0.086(5) -0.034(5) -0.023(4) -0.004(4)
C31 0.080(4) 0.053(4) 0.056(4) -0.005(3) -0.008(3) -0.015(3)
C32 0.105(6) 0.081(5) 0.090(5) -0.029(4) -0.010(4) -0.010(4)
C33 0.086(5) 0.076(5) 0.088(5) -0.015(4) 0.003(4) -0.018(4)
C34 0.066(4) 0.057(4) 0.045(3) -0.002(3) 0.002(3) -0.007(3)
C35 0.122(6) 0.085(5) 0.052(4) -0.001(3) 0.015(4) -0.027(4)
C36' 0.12(2) 0.14(2) 0.07(2) 0.040(18) -0.044(19) 0.008(18)
C37' 0.15(4) 0.12(3) 0.09(3) 0.03(2) -0.06(2) 0.00(2)
C38 0.099(15) 0.078(11) 0.066(11) -0.018(8) -0.017(12) 0.000(11)
C36 0.075(9) 0.106(12) 0.097(10) 0.020(9) -0.036(8) -0.024(8)
C37 0.181(13) 0.103(9) 0.101(9) 0.002(7) -0.051(9) -0.004(8)
C38' 0.081(14) 0.074(14) 0.066(11) 0.000(10) -0.008(12) -0.033(11)
C39 0.188(10) 0.116(7) 0.077(6) -0.004(5) -0.035(6) -0.051(6)
Fe2 0.0490(5) 0.1149(8) 0.0398(5) -0.0146(5) -0.0120(4) 0.0274(5)
Al3 0.0358(8) 0.0421(9) 0.0352(8) -0.0002(6) -0.0045(6) -0.0010(6)
Al4 0.0414(10) 0.0730(12) 0.0550(10) 0.0116(9) 0.0101(8) 0.0136(8)
Cl2 0.0414(8) 0.0564(8) 0.0685(9) -0.0062(7) -0.0155(7) 0.0066(6)
N4 0.035(2) 0.047(3) 0.039(3) -0.008(2) 0.0002(19) -0.0002(18)
N5 0.034(2) 0.050(3) 0.034(2) -0.0013(19) 0.0000(18) 0.0016(19)
N6 0.041(2) 0.046(2) 0.041(3) -0.001(2) -0.0051(19) -0.0040(19)
C47 0.058(4) 0.082(4) 0.062(4) -0.031(3) -0.006(3) -0.003(3)
C48 0.031(3) 0.060(4) 0.045(3) -0.019(3) -0.002(2) 0.004(2)
C49 0.038(3) 0.060(3) 0.036(3) -0.012(3) -0.004(2) 0.009(2)
C50 0.054(4) 0.095(5) 0.037(3) -0.017(3) -0.008(3) 0.014(3)
C51 0.060(4) 0.104(5) 0.032(3) 0.004(4) -0.004(3) 0.030(4)
C52 0.058(4) 0.076(4) 0.037(3) 0.001(3) -0.003(3) 0.023(3)
C53 0.042(3) 0.051(3) 0.038(3) 0.006(3) 0.003(2) 0.007(2)
C54 0.040(3) 0.044(3) 0.042(3) 0.007(3) 0.002(2) 0.005(2)
C55 0.069(4) 0.043(3) 0.068(4) 0.009(3) -0.003(3) 0.004(3)
C56 0.053(4) 0.056(4) 0.060(4) -0.013(3) 0.015(3) -0.011(3)
C57 0.072(5) 0.071(5) 0.089(5) -0.010(4) 0.040(4) -0.018(4)
C58 0.097(5) 0.051(4) 0.099(5) 0.009(4) 0.041(4) -0.008(4)
C59 0.070(4) 0.050(4) 0.078(4) -0.003(3) 0.013(4) -0.006(3)
C60 0.058(4) 0.044(3) 0.053(3) -0.010(3) 0.007(3) -0.007(3)
C61 0.047(3) 0.040(3) 0.049(3) -0.013(2) 0.007(3) -0.010(3)
C62 0.047(4) 0.080(4) 0.073(4) -0.011(3) 0.017(3) -0.003(3)
C63 0.062(5) 0.146(7) 0.124(7) -0.058(6) 0.000(4) 0.005(5)
C64 0.070(5) 0.092(5) 0.104(6) -0.035(4) 0.015(4) 0.006(4)
C65 0.048(3) 0.043(3) 0.057(3) -0.011(3) 0.005(3) -0.002(2)
C66 0.064(4) 0.063(4) 0.080(4) -0.029(3) 0.010(3) 0.000(3)
C67 0.066(4) 0.060(4) 0.078(4) -0.005(3) -0.006(3) -0.001(3)
C68 0.063(4) 0.048(3) 0.060(4) -0.007(3) -0.001(3) -0.005(3)
C69 0.082(5) 0.081(5) 0.069(4) -0.030(4) 0.011(4) -0.016(4)
C70 0.104(6) 0.087(5) 0.081(5) -0.043(4) -0.006(5) -0.017(4)
C71 0.072(5) 0.075(4) 0.082(5) -0.024(4) -0.012(4) -0.018(3)
C72 0.058(4) 0.043(3) 0.069(4) -0.007(3) -0.013(3) -0.009(3)
C73 0.054(4) 0.036(3) 0.047(3) -0.003(2) -0.008(3) -0.003(2)
C74 0.058(4) 0.068(4) 0.074(4) -0.026(3) 0.008(3) -0.003(3)
C75 0.072(5) 0.088(5) 0.086(5) 0.002(4) 0.011(4) -0.006(4)
C76 0.067(5) 0.124(6) 0.086(5) 0.021(5) -0.002(4) -0.009(4)
C77 0.048(4) 0.063(4) 0.077(4) -0.014(3) 0.000(3) -0.015(3)
C78 0.088(5) 0.083(5) 0.113(6) -0.007(4) 0.010(4) -0.028(4)
C79 0.061(4) 0.089(5) 0.120(6) -0.025(4) -0.026(4) 0.001(4)
C80 0.075(4) 0.063(4) 0.039(3) 0.007(3) -0.012(3) -0.014(3)
C'81 0.123(15) 0.074(11) 0.032(8) -0.007(8) -0.013(8) 0.018(11)
C81 0.087(8) 0.072(8) 0.055(7) -0.008(6) -0.015(6) -0.001(7)
C82 0.056(5) 0.158(8) 0.143(8) 0.064(7) 0.038(5) 0.021(5)
C83 0.123(8) 0.119(8) 0.193(11) 0.064(8) 0.037(7) 0.001(6)
C84 0.074(4) 0.102(5) 0.055(4) -0.007(4) 0.007(3) 0.032(4)
C85 0.128(7) 0.155(8) 0.058(5) -0.010(5) 0.017(4) 0.048(6)

loop_
_atom_type_symbol
_atom_type_description
_atom_type_scat_dispersion_real
_atom_type_scat_dispersion_imag
_atom_type_scat_source
C C 0.0033 0.0016 'International Tables Vol C Tables 4.2.6.8 and 6.1.1.4'
H H 0.0000 0.0000 'International Tables Vol C Tables 4.2.6.8 and 6.1.1.4'
N N 0.0061 0.0033 'International Tables Vol C Tables 4.2.6.8 and 6.1.1.4'
Al Al 0.0645 0.0514 'International Tables Vol C Tables 4.2.6.8 and 6.1.1.4'
Cl Cl 0.1484 0.1585 'International Tables Vol C Tables 4.2.6.8 and 6.1.1.4'
Fe Fe 0.3463 0.8444 'International Tables Vol C Tables 4.2.6.8 and 6.1.1.4'

loop_
_geom_angle_atom_site_label_1
_geom_angle_atom_site_label_2
_geom_angle_atom_site_label_3
_geom_angle
C6 Fe1 C5 37.4(3)
C6 Fe1 C7 37.4(2)
C5 Fe1 C7 64.0(3)
C4 Fe1' C5 45.0(3)
C4 Fe1' C6 73.6(3)
C5 Fe1' C6 39.7(3)
C4 Fe1' C3 37.9(3)
C5 Fe1' C3 71.3(3)
C6 Fe1' C3 77.4(2)
C34 Al1 N2 178.4(2)
C34 Al1 N1 99.1(2)
N2 Al1 N1 80.11(17)
C34 Al1 N3 100.4(2)
N2 Al1 N3 79.55(18)
N1 Al1 N3 140.54(19)
C34 Al1 Cl1 97.03(18)
N2 Al1 Cl1 84.49(15)
N1 Al1 Cl1 105.80(14)
N3 Al1 Cl1 105.45(14)
C38 Al2 C36' 96.4(15)
C38 Al2 N2 126.3(6)
C36' Al2 N2 116.0(14)
C38 Al2 C36 114.4(8)
C36' Al2 C36 28.1(12)
N2 Al2 C36 113.7(5)
C38 Al2 C38' 22.4(6)
C36' Al2 C38' 107.2(14)
N2 Al2 C38' 104.0(6)
C36 Al2 C38' 131.2(7)
C38 Al2 Cl1 102.8(7)
C36' Al2 Cl1 128.6(13)
N2 Al2 Cl1 89.49(15)
C36 Al2 Cl1 101.8(5)
C38' Al2 Cl1 108.6(6)
Al2 Cl1 Al1 82.73(8)
C2 N1 C15 117.5(4)
C2 N1 Al1 115.7(3)
C15 N1 Al1 126.7(3)
C7 N2 C3 108.4(5)
C7 N2 Al2 111.0(4)
C3 N2 Al2 108.2(3)
C7 N2 Al1 112.8(3)
C3 N2 Al1 113.1(3)
Al2 N2 Al1 103.3(2)
C8 N3 C27 118.8(5)
C8 N3 Al1 115.6(4)
C27 N3 Al1 125.4(3)
N1 C2 C3 116.3(5)
N1 C2 C1 122.2(5)
C3 C2 C1 121.5(5)
C4 C3 C2 129.8(5)
C4 C3 N2 116.9(5)
C2 C3 N2 113.2(4)
C4 C3 Fe1' 50.8(5)
C2 C3 Fe1' 121.9(4)
N2 C3 Fe1' 101.9(4)
C3 C4 C5 122.1(6)
C3 C4 Fe1' 91.3(5)
C5 C4 Fe1' 73.4(6)
C4 C5 C6 114.6(6)
C4 C5 Fe1' 61.6(5)
C6 C5 Fe1' 79.5(5)
C4 C5 Fe1 84.4(6)
C6 C5 Fe1 58.8(4)
Fe1' C5 Fe1 24.67(13)
C5 C6 C7 120.7(6)
C5 C6 Fe1 83.8(5)
C7 C6 Fe1 85.9(5)
C5 C6 Fe1' 60.8(4)
C7 C6 Fe1' 87.6(5)
Fe1 C6 Fe1' 26.71(12)
C8 C7 C6 129.3(6)
C8 C7 N2 113.6(5)
C6 C7 N2 116.0(6)
C8 C7 Fe1 112.3(5)
C6 C7 Fe1 56.7(4)
N2 C7 Fe1 111.6(5)
N3 C8 C7 116.4(5)
N3 C8 C9 123.5(5)
C7 C8 C9 120.1(5)
C11 C10 C15 118.5(6)
C11 C10 C16 118.6(6)
C15 C10 C16 122.9(5)
C12 C11 C10 121.4(6)
C11 C12 C13 120.7(7)
C12 C13 C14 121.0(7)
C15 C14 C13 117.0(6)
C15 C14 C19 123.4(5)
C13 C14 C19 119.6(6)
C10 C15 C14 121.3(5)
C10 C15 N1 119.6(5)
C14 C15 N1 119.1(5)
C17 C16 C10 111.7(6)
C17 C16 C18 109.6(6)
C10 C16 C18 112.1(6)
C14 C19 C21 111.1(6)
C14 C19 C20 112.8(5)
C21 C19 C20 111.4(6)
C23 C22 C27 118.0(6)
C23 C22 C28 119.8(6)
C27 C22 C28 122.2(5)
C24 C23 C22 122.2(6)
C23 C24 C25 119.6(6)
C24 C25 C26 121.1(6)
C27 C26 C25 118.1(6)
C27 C26 C31 123.6(5)
C25 C26 C31 118.2(6)
C26 C27 C22 120.9(5)
C26 C27 N3 118.9(5)
C22 C27 N3 120.2(5)
C22 C28 C29 111.3(6)
C22 C28 C30 113.1(6)
C29 C28 C30 106.8(6)
C33 C31 C26 112.7(5)
C33 C31 C32 109.6(5)
C26 C31 C32 111.3(5)
C35 C34 Al1 121.4(4)
C37' C36' Al2 109(3)
C39 C38 Al2 119.8(13)
C37 C36 Al2 116.3(12)
C39 C38' Al2 110.1(12)
C38' C39 C38 30.9(8)
C50 Fe2 C51 41.7(2)
C50 Fe2 C49 40.6(2)
C51 Fe2 C49 69.5(2)
C50 Fe2 C52 71.2(3)
C51 Fe2 C52 38.9(2)
C49 Fe2 C52 75.0(2)
N6 Al3 N5 82.57(17)
N6 Al3 C80 102.4(2)
N5 Al3 C80 172.6(2)
N6 Al3 N4 143.70(17)
N5 Al3 N4 77.44(16)
C80 Al3 N4 95.5(2)
N6 Al3 Cl2 104.45(13)
N5 Al3 Cl2 85.33(12)
C80 Al3 Cl2 98.55(19)
N4 Al3 Cl2 103.77(12)
C84 Al4 N5 114.7(3)
C84 Al4 C82 120.8(4)
N5 Al4 C82 115.1(3)
C84 Al4 Cl2 105.9(2)
N5 Al4 Cl2 88.92(13)
C82 Al4 Cl2 105.1(3)
Al4 Cl2 Al3 82.68(7)
C48 N4 C61 119.0(4)
C48 N4 Al3 115.6(3)
C61 N4 Al3 125.3(3)
C53 N5 C49 109.3(4)
C53 N5 Al4 106.7(3)
C49 N5 Al4 110.2(3)
C53 N5 Al3 111.2(3)
C49 N5 Al3 115.9(3)
Al4 N5 Al3 103.06(18)
C54 N6 C73 117.9(4)
C54 N6 Al3 114.3(3)
C73 N6 Al3 127.8(3)
N4 C48 C49 116.5(4)
N4 C48 C47 123.4(5)
C49 C48 C47 120.0(5)
C50 C49 C48 125.3(5)
C50 C49 N5 117.2(5)
C48 C49 N5 111.0(4)
C50 C49 Fe2 64.1(3)
C48 C49 Fe2 119.6(3)
N5 C49 Fe2 111.3(3)
C51 C50 C49 111.9(5)
C51 C50 Fe2 70.6(3)
C49 C50 Fe2 75.3(3)
C52 C51 C50 118.0(5)
C52 C51 Fe2 76.5(3)
C50 C51 Fe2 67.7(3)
C51 C52 C53 121.9(5)
C51 C52 Fe2 64.6(4)
C53 C52 Fe2 100.3(4)
C54 C53 C52 129.7(5)
C54 C53 N5 114.7(4)
C52 C53 N5 114.5(5)
C53 C54 N6 116.4(4)
C53 C54 C55 122.9(5)
N6 C54 C55 120.7(5)
C57 C56 C61 117.5(5)
C57 C56 C62 118.7(5)
C61 C56 C62 123.7(5)
C58 C57 C56 122.2(6)
C59 C58 C57 119.4(6)
C58 C59 C60 121.9(6)
C59 C60 C61 117.7(5)
C59 C60 C65 119.0(5)
C61 C60 C65 123.2(5)
C60 C61 C56 121.2(5)
C60 C61 N4 119.3(4)
C56 C61 N4 119.5(5)
C64 C62 C56 113.8(6)
C64 C62 C63 108.1(5)
C56 C62 C63 111.0(5)
C60 C65 C67 112.0(5)
C60 C65 C66 110.7(4)
C67 C65 C66 110.0(5)
C69 C68 C73 118.3(5)
C69 C68 C74 119.1(5)
C73 C68 C74 122.6(5)
C70 C69 C68 121.3(6)
C69 C70 C71 120.0(6)
C70 C71 C72 121.4(6)
C71 C72 C73 118.2(6)
C71 C72 C77 118.6(5)
C73 C72 C77 123.2(5)
C72 C73 C68 120.9(5)
C72 C73 N6 119.4(5)
C68 C73 N6 119.7(5)
C68 C74 C76 111.4(5)
C68 C74 C75 113.8(5)
C76 C74 C75 108.9(5)
C72 C77 C78 112.9(5)
C72 C77 C79 111.7(5)
C78 C77 C79 110.0(5)
C'81 C80 C81 45.1(8)
C'81 C80 Al3 128.8(7)
C81 C80 Al3 118.6(6)
C83 C82 Al4 126.1(9)
C85 C84 Al4 115.7(5)
C87 C86 C91 120.0
C88 C87 C86 120.0
C89 C88 C87 120.0
C88 C89 C90 120.0
C89 C90 C91 120.0
C90 C91 C86 120.0
C90 C91 C92 116.9
C86 C91 C92 123.1
C87' C86' C91' 120.0
C88' C87' C86' 120.0
C87' C88' C89' 120.0
C90' C89' C88' 120.0
C91' C90' C89' 120.0
C90' C91' C86' 120.0
C90' C91' C92' 116.6
C86' C91' C92' 123.0
C41 C40 C45 120.0
C40 C41 C42 120.0
C43 C42 C41 120.0
C42 C43 C44 120.0
C45 C44 C43 120.0
C44 C45 C40 120.0
C44 C45 C46 116.4
C40 C45 C46 122.1
C41' C40' C45' 120.0
C40' C41' C42' 120.0
C43' C42' C41' 120.0
C42' C43' C44' 120.0
C43' C44' C45' 120.0
C44' C45' C40' 120.0
C44' C45' C46' 118.4
C40' C45' C46' 121.5

loop_
_geom_bond_atom_site_label_1
_geom_bond_atom_site_label_2
_geom_bond_distance
Fe1 C6 1.959(8)
Fe1 C5 2.278(9)
Fe1 C7 2.338(9)
Fe1' C4 1.748(10)
Fe1' C5 1.905(9)
Fe1' C6 2.146(7)
Fe1' C3 2.254(6)
Al1 C34 1.974(5)
Al1 N2 1.993(4)
Al1 N1 1.996(4)
Al1 N3 2.035(5)
Al1 Cl1 2.430(2)
Al2 C38 1.87(2)
Al2 C36' 1.84(3)
Al2 N2 1.970(5)
Al2 C36 2.005(16)
Al2 C38' 2.15(2)
Al2 Cl1 2.268(3)
N1 C2 1.351(7)
N1 C15 1.460(7)
N2 C7 1.447(8)
N2 C3 1.449(7)
N3 C8 1.322(7)
N3 C27 1.461(7)
C1 C2 1.503(7)
C2 C3 1.386(8)
C3 C4 1.385(9)
C4 C5 1.406(10)
C5 C6 1.393(9)
C6 C7 1.422(8)
C7 C8 1.393(9)
C8 C9 1.518(8)
C10 C11 1.386(9)
C10 C15 1.399(8)
C10 C16 1.516(8)
C11 C12 1.362(10)
C12 C13 1.366(10)
C13 C14 1.417(9)
C14 C15 1.410(8)
C14 C19 1.489(8)
C16 C17 1.516(9)
C16 C18 1.513(9)
C19 C21 1.536(9)
C19 C20 1.550(9)
C22 C23 1.390(8)
C22 C27 1.405(8)
C22 C28 1.514(9)
C23 C24 1.353(10)
C24 C25 1.388(10)
C25 C26 1.396(8)
C26 C27 1.399(8)
C26 C31 1.511(8)
C28 C29 1.514(11)
C28 C30 1.524(9)
C31 C33 1.522(9)
C31 C32 1.541(8)
C34 C35 1.527(8)
C36' C37' 1.48(2)
C38 C39 1.60(2)
C36 C37 1.481(15)
C38' C39 1.48(2)
Fe2 C50 1.988(6)
Fe2 C51 2.026(6)
Fe2 C49 2.138(5)
Fe2 C52 2.182(6)
Al3 N6 1.925(4)
Al3 N5 1.986(4)
Al3 C80 1.989(5)
Al3 N4 2.126(4)
Al3 Cl2 2.407(2)
Al4 C84 1.965(7)
Al4 N5 1.975(4)
Al4 C82 1.986(9)
Al4 Cl2 2.286(2)
N4 C48 1.317(6)
N4 C61 1.453(6)
N5 C53 1.446(6)
N5 C49 1.473(6)
N6 C54 1.402(6)
N6 C73 1.432(6)
C47 C48 1.489(7)
C48 C49 1.433(7)
C49 C50 1.439(7)
C50 C51 1.429(9)
C51 C52 1.409(8)
C52 C53 1.438(7)
C53 C54 1.351(7)
C54 C55 1.511(7)
C56 C57 1.397(8)
C56 C61 1.409(7)
C56 C62 1.511(8)
C57 C58 1.361(9)
C58 C59 1.382(9)
C59 C60 1.389(8)
C60 C61 1.409(7)
C60 C65 1.516(7)
C62 C64 1.501(9)
C62 C63 1.550(9)
C65 C67 1.529(8)
C65 C66 1.543(7)
C68 C69 1.392(8)
C68 C73 1.410(8)
C68 C74 1.513(8)
C69 C70 1.381(9)
C70 C71 1.379(9)
C71 C72 1.390(8)
C72 C73 1.413(7)
C72 C77 1.507(8)
C74 C76 1.523(9)
C74 C75 1.519(9)
C77 C78 1.518(9)
C77 C79 1.527(8)
C80 C'81 1.435(15)
C80 C81 1.511(12)
C82 C83 1.363(12)
C84 C85 1.532(9)
C86 C87 1.3900
C86 C91 1.3900
C87 C88 1.3900
C88 C89 1.3900
C89 C90 1.3900
C90 C91 1.3900
C91 C92 1.4536
C86' C87' 1.3900
C86' C91' 1.3900
C87' C88' 1.3900
C88' C89' 1.3900
C89' C90' 1.3900
C90' C91' 1.3900
C91' C92' 1.6439
C40 C41 1.3900
C40 C45 1.3900
C41 C42 1.3900
C42 C43 1.3900
C43 C44 1.3900
C44 C45 1.3900
C45 C46 1.4484
C40' C41' 1.3900
C40' C45' 1.3900
C41' C42' 1.3900
C42' C43' 1.3900
C43' C44' 1.3900
C44' C45' 1.3900
C45' C46' 1.4661

loop_
_geom_torsion_atom_site_label_1
_geom_torsion_atom_site_label_2
_geom_torsion_atom_site_label_3
_geom_torsion_atom_site_label_4
_geom_torsion
C38 Al2 Cl1 Al1 -128.1(6)
C36' Al2 Cl1 Al1 122.7(18)
N2 Al2 Cl1 Al1 -0.89(14)
C36 Al2 Cl1 Al1 113.2(5)
C38' Al2 Cl1 Al1 -105.5(6)
C34 Al1 Cl1 Al2 -178.72(19)
N2 Al1 Cl1 Al2 0.89(14)
N1 Al1 Cl1 Al2 -77.18(15)
N3 Al1 Cl1 Al2 78.43(15)
C34 Al1 N1 C2 -172.7(4)
N2 Al1 N1 C2 6.0(4)
N3 Al1 N1 C2 -53.9(5)
Cl1 Al1 N1 C2 87.3(3)
C34 Al1 N1 C15 9.0(4)
N2 Al1 N1 C15 -172.4(4)
N3 Al1 N1 C15 127.7(4)
Cl1 Al1 N1 C15 -91.1(4)
C38 Al2 N2 C7 -14.3(9)
C36' Al2 N2 C7 106.5(14)
C36 Al2 N2 C7 137.3(6)
C38' Al2 N2 C7 -10.9(7)
Cl1 Al2 N2 C7 -120.0(4)
C38 Al2 N2 C3 -133.2(9)
C36' Al2 N2 C3 -12.4(15)
C36 Al2 N2 C3 18.5(6)
C38' Al2 N2 C3 -129.8(7)
Cl1 Al2 N2 C3 121.2(3)
C38 Al2 N2 Al1 106.7(8)
C36' Al2 N2 Al1 -132.5(14)
C36 Al2 N2 Al1 -101.6(5)
C38' Al2 N2 Al1 110.1(6)
Cl1 Al2 N2 Al1 1.11(18)
C34 Al1 N2 C7 -76(9)
N1 Al1 N2 C7 -134.1(5)
N3 Al1 N2 C7 11.9(5)
Cl1 Al1 N2 C7 118.8(5)
C34 Al1 N2 C3 48(9)
N1 Al1 N2 C3 -10.6(4)
N3 Al1 N2 C3 135.4(4)
Cl1 Al1 N2 C3 -117.7(4)
C34 Al1 N2 Al2 164(9)
N1 Al1 N2 Al2 106.1(2)
N3 Al1 N2 Al2 -107.9(2)
Cl1 Al1 N2 Al2 -1.04(17)
C34 Al1 N3 C8 172.2(4)
N2 Al1 N3 C8 -6.2(4)
N1 Al1 N3 C8 53.9(5)
Cl1 Al1 N3 C8 -87.4(4)
C34 Al1 N3 C27 -14.1(5)
N2 Al1 N3 C27 167.5(4)
N1 Al1 N3 C27 -132.4(4)
Cl1 Al1 N3 C27 86.3(4)
C15 N1 C2 C3 178.8(5)
Al1 N1 C2 C3 0.2(6)
C15 N1 C2 C1 -0.2(7)
Al1 N1 C2 C1 -178.7(4)
N1 C2 C3 C4 176.1(7)
C1 C2 C3 C4 -5.0(10)
N1 C2 C3 N2 -9.2(7)
C1 C2 C3 N2 169.7(5)
N1 C2 C3 Fe1' 112.8(5)
C1 C2 C3 Fe1' -68.2(6)
C7 N2 C3 C4 -44.9(8)
Al2 N2 C3 C4 75.6(7)
Al1 N2 C3 C4 -170.7(6)
C7 N2 C3 C2 139.7(5)
Al2 N2 C3 C2 -99.9(5)
Al1 N2 C3 C2 13.9(6)
C7 N2 C3 Fe1' 7.1(5)
Al2 N2 C3 Fe1' 127.5(3)
Al1 N2 C3 Fe1' -118.8(3)
C5 Fe1' C3 C4 38.7(5)
C6 Fe1' C3 C4 79.4(5)
C4 Fe1' C3 C2 117.7(7)
C5 Fe1' C3 C2 156.4(5)
C6 Fe1' C3 C2 -162.9(5)
C4 Fe1' C3 N2 -115.1(6)
C5 Fe1' C3 N2 -76.4(4)
C6 Fe1' C3 N2 -35.6(3)
C2 C3 C4 C5 -173.2(8)
N2 C3 C4 C5 12.3(12)
Fe1' C3 C4 C5 -71.2(9)
C2 C3 C4 Fe1' -102.0(7)
N2 C3 C4 Fe1' 83.5(6)
C5 Fe1' C4 C3 -123.2(6)
C6 Fe1' C4 C3 -90.4(4)
C6 Fe1' C4 C5 32.8(4)
C3 Fe1' C4 C5 123.2(6)
C3 C4 C5 C6 19.2(13)
Fe1' C4 C5 C6 -61.6(7)
C3 C4 C5 Fe1' 80.8(8)
C3 C4 C5 Fe1 71.0(9)
Fe1' C4 C5 Fe1 -9.80(16)
C6 Fe1' C5 C4 -125.5(6)
C3 Fe1' C5 C4 -32.9(4)
C4 Fe1' C5 C6 125.5(6)
C3 Fe1' C5 C6 92.7(4)
C4 Fe1' C5 Fe1 156.1(4)
C6 Fe1' C5 Fe1 30.5(5)
C3 Fe1' C5 Fe1 123.2(2)
C6 Fe1 C5 C4 -123.3(6)
C7 Fe1 C5 C4 -88.1(4)
C7 Fe1 C5 C6 35.2(4)
C6 Fe1 C5 Fe1' -144.3(5)
C7 Fe1 C5 Fe1' -109.1(3)
C4 C5 C6 C7 -15.3(12)
Fe1' C5 C6 C7 -67.2(7)
Fe1 C5 C6 C7 -81.6(7)
C4 C5 C6 Fe1 66.2(8)
Fe1' C5 C6 Fe1 14.4(2)
C4 C5 C6 Fe1' 51.9(7)
Fe1 C5 C6 Fe1' -14.4(2)
C7 Fe1 C6 C5 -121.5(6)
C5 Fe1 C6 C7 121.5(6)
C5 Fe1 C6 Fe1' 28.8(4)
C7 Fe1 C6 Fe1' -92.7(4)
C4 Fe1' C6 C5 -36.9(5)
C3 Fe1' C6 C5 -75.9(4)
C4 Fe1' C6 C7 90.6(5)
C5 Fe1' C6 C7 127.5(7)
C3 Fe1' C6 C7 51.6(4)
C4 Fe1' C6 Fe1 176.4(3)
C5 Fe1' C6 Fe1 -146.7(5)
C3 Fe1' C6 Fe1 137.4(3)
C5 C6 C7 C8 173.1(8)
Fe1 C6 C7 C8 92.7(9)
Fe1' C6 C7 C8 119.5(9)
C5 C6 C7 N2 -19.4(11)
Fe1 C6 C7 N2 -99.8(6)
Fe1' C6 C7 N2 -73.1(6)
C5 C6 C7 Fe1 80.4(7)
Fe1' C6 C7 Fe1 26.70(11)
C3 N2 C7 C8 -142.4(6)
Al2 N2 C7 C8 98.9(6)
Al1 N2 C7 C8 -16.4(8)
C3 N2 C7 C6 48.2(8)
Al2 N2 C7 C6 -70.5(7)
Al1 N2 C7 C6 174.2(5)
C3 N2 C7 Fe1 -14.2(5)
Al2 N2 C7 Fe1 -132.9(3)
Al1 N2 C7 Fe1 111.8(3)
C6 Fe1 C7 C8 -123.4(7)
C5 Fe1 C7 C8 -158.6(6)
C5 Fe1 C7 C6 -35.2(4)
C6 Fe1 C7 N2 107.7(6)
C5 Fe1 C7 N2 72.5(4)
C27 N3 C8 C7 -175.5(6)
Al1 N3 C8 C7 -1.4(8)
C27 N3 C8 C9 5.6(9)
Al1 N3 C8 C9 179.7(5)
C6 C7 C8 N3 179.3(7)
N2 C7 C8 N3 11.6(10)
Fe1 C7 C8 N3 -116.2(5)
C6 C7 C8 C9 -1.7(13)
N2 C7 C8 C9 -169.4(6)
Fe1 C7 C8 C9 62.7(8)
C15 C10 C11 C12 -0.5(11)
C16 C10 C11 C12 -179.5(7)
C10 C11 C12 C13 0.0(13)
C11 C12 C13 C14 -0.3(13)
C12 C13 C14 C15 1.1(10)
C12 C13 C14 C19 -178.1(7)
C11 C10 C15 C14 1.4(9)
C16 C10 C15 C14 -179.7(5)
C11 C10 C15 N1 179.8(5)
C16 C10 C15 N1 -1.2(8)
C13 C14 C15 C10 -1.6(8)
C19 C14 C15 C10 177.5(5)
C13 C14 C15 N1 179.9(5)
C19 C14 C15 N1 -1.0(8)
C2 N1 C15 C10 93.1(6)
Al1 N1 C15 C10 -88.5(6)
C2 N1 C15 C14 -88.4(6)
Al1 N1 C15 C14 90.0(5)
C11 C10 C16 C17 71.4(8)
C15 C10 C16 C17 -107.5(7)
C11 C10 C16 C18 -52.1(8)
C15 C10 C16 C18 129.0(6)
C15 C14 C19 C21 -113.3(7)
C13 C14 C19 C21 65.8(8)
C15 C14 C19 C20 120.7(7)
C13 C14 C19 C20 -60.1(8)
C27 C22 C23 C24 -0.8(10)
C28 C22 C23 C24 177.1(7)
C22 C23 C24 C25 0.8(12)
C23 C24 C25 C26 -0.5(11)
C24 C25 C26 C27 0.1(10)
C24 C25 C26 C31 -177.3(6)
C25 C26 C27 C22 -0.1(8)
C31 C26 C27 C22 177.1(5)
C25 C26 C27 N3 178.8(5)
C31 C26 C27 N3 -4.0(8)
C23 C22 C27 C26 0.4(9)
C28 C22 C27 C26 -177.3(5)
C23 C22 C27 N3 -178.4(5)
C28 C22 C27 N3 3.8(8)
C8 N3 C27 C26 82.7(7)
Al1 N3 C27 C26 -90.8(5)
C8 N3 C27 C22 -98.4(7)
Al1 N3 C27 C22 88.1(6)
C23 C22 C28 C29 -77.3(9)
C27 C22 C28 C29 100.4(8)
C23 C22 C28 C30 43.0(8)
C27 C22 C28 C30 -139.3(6)
C27 C26 C31 C33 122.6(6)
C25 C26 C31 C33 -60.1(7)
C27 C26 C31 C32 -113.9(6)
C25 C26 C31 C32 63.4(7)
N2 Al1 C34 C35 161(8)
N1 Al1 C34 C35 -141.0(5)
N3 Al1 C34 C35 73.5(5)
Cl1 Al1 C34 C35 -33.7(5)
C38 Al2 C36' C37' -131(4)
N2 Al2 C36' C37' 93(4)
C36 Al2 C36' C37' 2(4)
C38' Al2 C36' C37' -151(4)
Cl1 Al2 C36' C37' -19(5)
C36' Al2 C38 C39 -52.4(18)
N2 Al2 C38 C39 76.6(14)
C36 Al2 C38 C39 -74.9(14)
C38' Al2 C38 C39 68(3)
Cl1 Al2 C38 C39 175.6(11)
C38 Al2 C36 C37 47.2(15)
C36' Al2 C36 C37 -7(3)
N2 Al2 C36 C37 -108.0(11)
C38' Al2 C36 C37 29.3(16)
Cl1 Al2 C36 C37 157.3(11)
C38 Al2 C38' C39 -67(3)
C36' Al2 C38' C39 -3.6(19)
N2 Al2 C38' C39 119.8(11)
C36 Al2 C38' C39 -20.4(17)
Cl1 Al2 C38' C39 -145.9(10)
Al2 C38' C39 C38 53(2)
Al2 C38 C39 C38' -86(3)
C84 Al4 Cl2 Al3 114.8(2)
N5 Al4 Cl2 Al3 -0.57(13)
C82 Al4 Cl2 Al3 -116.3(3)
N6 Al3 Cl2 Al4 81.65(14)
N5 Al3 Cl2 Al4 0.56(13)
C80 Al3 Cl2 Al4 -173.08(18)
N4 Al3 Cl2 Al4 -75.28(13)
N6 Al3 N4 C48 -49.8(5)
N5 Al3 N4 C48 8.4(3)
C80 Al3 N4 C48 -169.4(4)
Cl2 Al3 N4 C48 90.4(3)
N6 Al3 N4 C61 132.1(4)
N5 Al3 N4 C61 -169.7(4)
C80 Al3 N4 C61 12.5(4)
Cl2 Al3 N4 C61 -87.8(4)
C84 Al4 N5 C53 136.5(3)
C82 Al4 N5 C53 -10.3(5)
Cl2 Al4 N5 C53 -116.5(3)
C84 Al4 N5 C49 18.0(4)
C82 Al4 N5 C49 -128.8(4)
Cl2 Al4 N5 C49 125.0(3)
C84 Al4 N5 Al3 -106.3(3)
C82 Al4 N5 Al3 106.9(4)
Cl2 Al4 N5 Al3 0.70(16)
N6 Al3 N5 C53 8.0(3)
C80 Al3 N5 C53 -124.8(17)
N4 Al3 N5 C53 -141.5(3)
Cl2 Al3 N5 C53 113.3(3)
N6 Al3 N5 C49 133.7(3)
C80 Al3 N5 C49 0.9(19)
N4 Al3 N5 C49 -15.8(3)
Cl2 Al3 N5 C49 -121.1(3)
N6 Al3 N5 Al4 -105.9(2)
C80 Al3 N5 Al4 121.3(17)
N4 Al3 N5 Al4 104.6(2)
Cl2 Al3 N5 Al4 -0.67(15)
N5 Al3 N6 C54 -5.8(3)
C80 Al3 N6 C54 168.7(3)
N4 Al3 N6 C54 51.0(5)
Cl2 Al3 N6 C54 -89.0(3)
N5 Al3 N6 C73 173.2(4)
C80 Al3 N6 C73 -12.4(5)
N4 Al3 N6 C73 -130.1(4)
Cl2 Al3 N6 C73 90.0(4)
C61 N4 C48 C49 179.2(4)
Al3 N4 C48 C49 1.0(5)
C61 N4 C48 C47 2.3(7)
Al3 N4 C48 C47 -176.0(4)
N4 C48 C49 C50 -164.3(5)
C47 C48 C49 C50 12.7(7)
N4 C48 C49 N5 -13.6(6)
C47 C48 C49 N5 163.4(4)
N4 C48 C49 Fe2 118.1(4)
C47 C48 C49 Fe2 -64.9(6)
C53 N5 C49 C50 -59.0(5)
Al4 N5 C49 C50 57.9(5)
Al3 N5 C49 C50 174.4(4)
C53 N5 C49 C48 147.7(4)
Al4 N5 C49 C48 -95.4(4)
Al3 N5 C49 C48 21.1(5)
C53 N5 C49 Fe2 11.9(4)
Al4 N5 C49 Fe2 128.8(2)
Al3 N5 C49 Fe2 -114.7(3)
C51 Fe2 C49 C50 37.9(4)
C52 Fe2 C49 C50 78.5(4)
C50 Fe2 C49 C48 117.6(6)
C51 Fe2 C49 C48 155.5(5)
C52 Fe2 C49 C48 -164.0(4)
C50 Fe2 C49 N5 -110.8(5)
C51 Fe2 C49 N5 -72.9(4)
C52 Fe2 C49 N5 -32.4(3)
C48 C49 C50 C51 -170.8(5)
N5 C49 C50 C51 40.1(6)
Fe2 C49 C50 C51 -61.6(4)
C48 C49 C50 Fe2 -109.1(5)
N5 C49 C50 Fe2 101.8(4)
C49 Fe2 C50 C51 120.0(5)
C52 Fe2 C50 C51 31.3(3)
C51 Fe2 C50 C49 -120.0(5)
C52 Fe2 C50 C49 -88.7(3)
C49 C50 C51 C52 4.7(7)
Fe2 C50 C51 C52 -59.8(5)
C49 C50 C51 Fe2 64.5(4)
C50 Fe2 C51 C52 128.3(5)
C49 Fe2 C51 C52 91.4(3)
C49 Fe2 C51 C50 -37.0(3)
C52 Fe2 C51 C50 -128.3(5)
C50 C51 C52 C53 -31.1(8)
Fe2 C51 C52 C53 -86.4(5)
C50 C51 C52 Fe2 55.3(5)
C50 Fe2 C52 C51 -33.4(3)
C49 Fe2 C52 C51 -75.8(3)
C50 Fe2 C52 C53 87.1(4)
C51 Fe2 C52 C53 120.5(5)
C49 Fe2 C52 C53 44.7(3)
C51 C52 C53 C54 178.1(6)
Fe2 C52 C53 C54 111.8(6)
C51 C52 C53 N5 10.9(7)
Fe2 C52 C53 N5 -55.5(4)
C49 N5 C53 C54 -138.4(4)
Al4 N5 C53 C54 102.5(4)
Al3 N5 C53 C54 -9.2(5)
C49 N5 C53 C52 30.8(5)
Al4 N5 C53 C52 -88.3(4)
Al3 N5 C53 C52 160.0(4)
C52 C53 C54 N6 -162.4(5)
N5 C53 C54 N6 4.8(6)
C52 C53 C54 C55 18.4(9)
N5 C53 C54 C55 -174.4(4)
C73 N6 C54 C53 -176.9(4)
Al3 N6 C54 C53 2.2(5)
C73 N6 C54 C55 2.4(7)
Al3 N6 C54 C55 -178.6(4)
C61 C56 C57 C58 -0.4(10)
C62 C56 C57 C58 -179.9(6)
C56 C57 C58 C59 0.5(11)
C57 C58 C59 C60 0.1(11)
C58 C59 C60 C61 -0.6(9)
C58 C59 C60 C65 178.0(6)
C59 C60 C61 C56 0.6(8)
C65 C60 C61 C56 -177.9(5)
C59 C60 C61 N4 -178.1(5)
C65 C60 C61 N4 3.4(8)
C57 C56 C61 C60 -0.1(8)
C62 C56 C61 C60 179.3(5)
C57 C56 C61 N4 178.5(5)
C62 C56 C61 N4 -2.0(8)
C48 N4 C61 C60 -91.7(6)
Al3 N4 C61 C60 86.4(5)
C48 N4 C61 C56 89.6(6)
Al3 N4 C61 C56 -92.3(5)
C57 C56 C62 C64 -59.6(8)
C61 C56 C62 C64 120.9(6)
C57 C56 C62 C63 62.6(8)
C61 C56 C62 C63 -116.9(7)
C59 C60 C65 C67 59.1(7)
C61 C60 C65 C67 -122.4(6)
C59 C60 C65 C66 -64.0(7)
C61 C60 C65 C66 114.5(6)
C73 C68 C69 C70 -1.4(9)
C74 C68 C69 C70 177.3(6)
C68 C69 C70 C71 1.8(11)
C69 C70 C71 C72 -1.3(11)
C70 C71 C72 C73 0.4(9)
C70 C71 C72 C77 179.9(6)
C71 C72 C73 C68 0.0(8)
C77 C72 C73 C68 -179.4(5)
C71 C72 C73 N6 178.7(5)
C77 C72 C73 N6 -0.8(8)
C69 C68 C73 C72 0.5(8)
C74 C68 C73 C72 -178.2(5)
C69 C68 C73 N6 -178.2(5)
C74 C68 C73 N6 3.2(8)
C54 N6 C73 C72 84.5(6)
Al3 N6 C73 C72 -94.4(5)
C54 N6 C73 C68 -96.8(5)
Al3 N6 C73 C68 84.3(5)
C69 C68 C74 C76 -85.2(7)
C73 C68 C74 C76 93.5(7)
C69 C68 C74 C75 38.4(8)
C73 C68 C74 C75 -142.9(6)
C71 C72 C77 C78 59.3(8)
C73 C72 C77 C78 -121.3(6)
C71 C72 C77 C79 -65.4(7)
C73 C72 C77 C79 114.0(6)
N6 Al3 C80 C'81 128.7(12)
N5 Al3 C80 C'81 -100(2)
N4 Al3 C80 C'81 -83.1(12)
Cl2 Al3 C80 C'81 21.7(12)
N6 Al3 C80 C81 75.0(7)
N5 Al3 C80 C81 -153.1(16)
N4 Al3 C80 C81 -136.7(7)
Cl2 Al3 C80 C81 -31.9(7)
C84 Al4 C82 C83 -64.3(9)
N5 Al4 C82 C83 80.3(9)
Cl2 Al4 C82 C83 176.3(8)
N5 Al4 C84 C85 -115.5(5)
C82 Al4 C84 C85 29.3(7)
Cl2 Al4 C84 C85 148.3(5)
C91 C86 C87 C88 0.0
C86 C87 C88 C89 0.0
C87 C88 C89 C90 0.0
C88 C89 C90 C91 0.0
C89 C90 C91 C86 0.0
C89 C90 C91 C92 176.7
C87 C86 C91 C90 0.0
C87 C86 C91 C92 -176.5
C91' C86' C87' C88' 0.0
C86' C87' C88' C89' 0.0
C87' C88' C89' C90' 0.0
C88' C89' C90' C91' 0.0
C89' C90' C91' C86' 0.0
C89' C90' C91' C92' 173.4
C87' C86' C91' C90' 0.0
C87' C86' C91' C92' -173.0
C45 C40 C41 C42 0.0
C40 C41 C42 C43 0.0
C41 C42 C43 C44 0.0
C42 C43 C44 C45 0.0
C43 C44 C45 C40 0.0
C43 C44 C45 C46 -166.6
C41 C40 C45 C44 0.0
C41 C40 C45 C46 165.9
C45' C40' C41' C42' 0.0
C40' C41' C42' C43' 0.0
C41' C42' C43' C44' 0.0
C42' C43' C44' C45' 0.0
C43' C44' C45' C40' 0.0
C43' C44' C45' C46' -176.7
C41' C40' C45' C44' 0.0
C41' C40' C45' C46' 176.6
